data_7047855
loop_
_publ_author_name
'Fatila, Elisabeth M.'
'Maahs, Adam C.'
'Hetherington, Erin E.'
'Cooper, Brandon J.'
'Cooper, Riley E.'
'Daanen, Nick N.'
'Jennings, Michael'
'Skrabalak, Sara E.'
'Preuss, Kathryn E.'

_publ_section_title
;
 Stoichiometric control: 8- and 10-coordinate Ln(hfac)<sub>3</sub>(bpy)
 and Ln(hfac)<sub>3</sub>(bpy)<sub>2</sub> complexes of the early
 lanthanides La-Sm.
;
_journal_issue 45
_journal_name_full 'Dalton transactions (Cambridge, England : 2003)'
_journal_page_first 16232
_journal_page_last 16241
_journal_paper_doi 10.1039/c8dt03286f
_journal_volume 47
_journal_year 2018
_chemical_formula_moiety 'C35 H19 F18 N4 O6 Sm'
_chemical_formula_sum 'C35 H19 F18 N4 O6 Sm'
_chemical_formula_weight 1083.89
_chemical_properties_physical Moisture-sensitive
_space_group_crystal_system monoclinic
_space_group_IT_number 15
_space_group_name_Hall '-C 2yc'
_space_group_name_H-M_alt 'C 1 2/c 1'
_symmetry_space_group_name_Hall '-C 2yc'
_symmetry_space_group_name_H-M 'C 1 2/c 1'
_atom_sites_solution_hydrogens geom
_atom_sites_solution_primary direct
_atom_sites_solution_secondary difmap
_audit_creation_method SHELXL-2018/3
_audit_update_record
;
2018-10-07 deposited with the CCDC.
2018-10-22 downloaded from the CCDC.
;
_cell_angle_alpha 90
_cell_angle_beta 118.73(3)
_cell_angle_gamma 90
_cell_formula_units_Z 4
_cell_length_a 21.775(4)
_cell_length_b 11.724(2)
_cell_length_c 18.017(4)
_cell_measurement_reflns_used 14869
_cell_measurement_temperature 150(2)
_cell_measurement_theta_max 27.48
_cell_measurement_theta_min 2.55
_cell_volume 4033.3(18)
_computing_cell_refinement 'Denzo-SMN (Otwinowski & Minor, 1997)'
_computing_data_collection 'Collect (Nonius B.V., 1997-2002)'
_computing_data_reduction Denzo-SMN
_computing_molecular_graphics 'Mercury 3.10.2'
_computing_publication_material 'Microsoft Office 2013'
_computing_structure_refinement 'SHELXL-2018/3 (Sheldrick, 2018)'
_computing_structure_solution 'SHELXTL V6.1 (Sheldrick, 2008)'
_diffrn_ambient_temperature 150(2)
_diffrn_detector_area_resol_mean 9
_diffrn_measured_fraction_theta_full 0.999
_diffrn_measured_fraction_theta_max 0.999
_diffrn_measurement_device_type 'Nonius KappaCCD'
_diffrn_measurement_method '\f scans and \w scans with \k offsets'
_diffrn_radiation_type MoK\a
_diffrn_radiation_wavelength 0.71073
_diffrn_reflns_av_R_equivalents 0.0561
_diffrn_reflns_av_unetI/netI 0.0304
_diffrn_reflns_Laue_measured_fraction_full 0.999
_diffrn_reflns_Laue_measured_fraction_max 0.999
_diffrn_reflns_limit_h_max 25
_diffrn_reflns_limit_h_min -25
_diffrn_reflns_limit_k_max 13
_diffrn_reflns_limit_k_min -13
_diffrn_reflns_limit_l_max 21
_diffrn_reflns_limit_l_min -21
_diffrn_reflns_number 23131
_diffrn_reflns_point_group_measured_fraction_full 0.999
_diffrn_reflns_point_group_measured_fraction_max 0.999
_diffrn_reflns_theta_full 25.023
_diffrn_reflns_theta_max 25.023
_diffrn_reflns_theta_min 2.578
_diffrn_source 'fine-focus sealed tube'
_exptl_absorpt_coefficient_mu 1.588
_exptl_absorpt_correction_T_max 0.803
_exptl_absorpt_correction_T_min 0.626
_exptl_absorpt_correction_type multi-scan
_exptl_absorpt_process_details
;
multi-scan from symmetry-related measurements 
 Sortav (Blessing 1995)
;
_exptl_crystal_colour colorless
_exptl_crystal_density_diffrn 1.785
_exptl_crystal_density_method 'not measured'
_exptl_crystal_description block
_exptl_crystal_F_000 2116
_exptl_crystal_recrystallization_method 'Re-crystallisation from solvent: anhydrous toluene/hexane'
_exptl_crystal_size_max 0.320
_exptl_crystal_size_mid 0.300
_exptl_crystal_size_min 0.140
_refine_diff_density_max 2.203
_refine_diff_density_min -0.953
_refine_diff_density_rms 0.122
_refine_ls_extinction_coef 0.00079(16)
_refine_ls_extinction_expression Fc^*^=kFc[1+0.001xFc^2^\l^3^/sin(2\q)]^-1/4^
_refine_ls_extinction_method 'SHELXL-2018/3 (Sheldrick 2018)'
_refine_ls_goodness_of_fit_ref 1.082
_refine_ls_hydrogen_treatment constr
_refine_ls_matrix_type full
_refine_ls_number_parameters 336
_refine_ls_number_reflns 3564
_refine_ls_number_restraints 249
_refine_ls_restrained_S_all 1.157
_refine_ls_R_factor_all 0.0520
_refine_ls_R_factor_gt 0.0459
_refine_ls_shift/su_max 0.001
_refine_ls_shift/su_mean 0.000
_refine_ls_structure_factor_coef Fsqd
_refine_ls_weighting_details 'w=1/[\s^2^(Fo^2^)+(0.0570P)^2^+35.7264P] where P=(Fo^2^+2Fc^2^)/3'
_refine_ls_weighting_scheme calc
_refine_ls_wR_factor_gt 0.1138
_refine_ls_wR_factor_ref 0.1186
_reflns_Friedel_coverage 0.000
_reflns_number_gt 3215
_reflns_number_total 3564
_reflns_threshold_expression 'I > 2\s(I)'
_cod_data_source_file c8dt03286f2.cif
_cod_data_source_block k11211
_cod_depositor_comments 'Adding full bibliography for 7047848--7047856.cif.'
_cod_original_cell_volume 4033.3(17)
_cod_database_code 7047855
_shelx_shelxl_version_number 2018/3
_shelx_space_group_comment
;
The symmetry employed for this shelxl refinement is uniquely defined
by the following loop, which should always be used as a source of
symmetry information in preference to the above space-group names.
They are only intended as comments.
;
_shelx_estimated_absorpt_t_min 0.630
_shelx_estimated_absorpt_t_max 0.808

loop_
_space_group_symop_operation_xyz
'x, y, z'
'-x, y, -z+1/2'
'x+1/2, y+1/2, z'
'-x+1/2, y+1/2, -z+1/2'
'-x, -y, -z'
'x, -y, z-1/2'
'-x+1/2, -y+1/2, -z'
'x+1/2, -y+1/2, z-1/2'

loop_
_atom_site_label
_atom_site_type_symbol
_atom_site_fract_x
_atom_site_fract_y
_atom_site_fract_z
_atom_site_U_iso_or_equiv
_atom_site_adp_type
_atom_site_occupancy
_atom_site_site_symmetry_order
_atom_site_calc_flag
_atom_site_refinement_flags_posn
_atom_site_refinement_flags_adp
_atom_site_refinement_flags_occupancy
_atom_site_disorder_assembly
_atom_site_disorder_group
PR Sm 0.500000 0.80620(3) 0.750000 0.02754(17) Uani 1 2 d S TU P A .
N1 N 0.5227(2) 0.8520(4) 0.9088(3) 0.0332(9) Uani 1 1 d . U . . .
C2 C 0.5886(3) 0.8643(5) 0.9712(3) 0.0383(12) Uani 1 1 d . U . . .
H2A H 0.625074 0.868956 0.956664 0.046 Uiso 1 1 calc R U . . .
C3 C 0.6064(4) 0.8706(5) 1.0564(4) 0.0448(14) Uani 1 1 d . U . . .
H3A H 0.653619 0.880436 1.099055 0.054 Uiso 1 1 calc R U . . .
C4 C 0.5532(4) 0.8621(6) 1.0767(4) 0.0518(16) Uani 1 1 d . U . . .
H4A H 0.563394 0.864528 1.134183 0.062 Uiso 1 1 calc R U . . .
C5 C 0.4854(4) 0.8500(5) 1.0134(4) 0.0486(14) Uani 1 1 d . U . . .
H5A H 0.448454 0.843957 1.027070 0.058 Uiso 1 1 calc R U . . .
C6 C 0.4708(3) 0.8465(5) 0.9297(4) 0.0379(12) Uani 1 1 d . U . . .
C7 C 0.3982(3) 0.8415(5) 0.8579(4) 0.0389(12) Uani 1 1 d . U . . .
C8 C 0.3400(4) 0.8406(7) 0.8710(5) 0.0591(18) Uani 1 1 d . U . . .
H8A H 0.346005 0.837115 0.926808 0.071 Uiso 1 1 calc R U . . .
C9 C 0.2734(4) 0.8448(7) 0.8021(5) 0.0649(19) Uani 1 1 d . U . . .
H9A H 0.233423 0.843770 0.810176 0.078 Uiso 1 1 calc R U . . .
C10 C 0.2658(3) 0.8505(6) 0.7229(5) 0.0537(16) Uani 1 1 d . U . . .
H10A H 0.220632 0.854554 0.674697 0.064 Uiso 1 1 calc R U . . .
C11 C 0.3255(3) 0.8501(6) 0.7145(4) 0.0466(14) Uani 1 1 d . U . . .
H11A H 0.320192 0.853685 0.659061 0.056 Uiso 1 1 calc R U . . .
N12 N 0.3907(2) 0.8449(4) 0.7802(3) 0.0375(10) Uani 1 1 d . U . . .
O21 O 0.53110(19) 0.6408(3) 0.6917(2) 0.0345(8) Uani 1 1 d . U . . .
C22A C 0.5031(4) 0.5580(7) 0.6471(5) 0.0366(16) Uani 0.7 1 d . U P A 1
C23A C 0.4317(5) 0.5343(7) 0.6064(6) 0.051(2) Uani 0.7 1 d . U P A 1
H23A H 0.415648 0.464001 0.577130 0.062 Uiso 0.7 1 calc R U P A 1
C24A C 0.3842(6) 0.6093(10) 0.6072(7) 0.041(2) Uani 0.7 1 d . U P A 1
C22B C 0.5625(10) 0.5584(17) 0.7138(12) 0.039(4) Uani 0.3 1 d . U P A 3
C23B C 0.6104(10) 0.5300(17) 0.8011(13) 0.043(4) Uani 0.3 1 d . U P A 3
H23B H 0.631205 0.456584 0.816543 0.052 Uiso 0.3 1 calc R U P A 3
C24B C 0.6257(12) 0.620(2) 0.8651(16) 0.034(5) Uani 0.3 1 d . U P A 3
O25 O 0.39548(18) 0.7078(3) 0.6433(2) 0.0332(8) Uani 1 1 d . U . . .
C26 C 0.5535(4) 0.4713(5) 0.6412(4) 0.0600(17) Uani 1 1 d D U . . .
C27 C 0.3101(4) 0.5761(5) 0.5572(4) 0.072(2) Uani 1 1 d D U . . .
F21A F 0.5240(5) 0.4045(8) 0.5716(6) 0.097(2) Uani 0.52 1 d D U P A 1
F22A F 0.5840(7) 0.3817(8) 0.6869(6) 0.095(2) Uani 0.52 1 d D U P A 1
F23A F 0.6019(8) 0.5210(17) 0.6287(10) 0.133(4) Uani 0.52 1 d D U P A 1
F21B F 0.5924(6) 0.4299(10) 0.7145(6) 0.097(2) Uani 0.48 1 d D U P A 2
F22B F 0.5839(7) 0.5145(11) 0.6038(8) 0.095(2) Uani 0.48 1 d D U P A 2
F23B F 0.4960(6) 0.4244(15) 0.6004(9) 0.133(4) Uani 0.48 1 d D U P A 2
F24A F 0.2913(10) 0.6158(18) 0.4847(7) 0.182(6) Uani 0.55 1 d D U P A 1
F25A F 0.2934(4) 0.4690(8) 0.5537(9) 0.104(3) Uani 0.55 1 d D U P A 1
F26A F 0.2650(7) 0.6243(13) 0.5794(14) 0.149(4) Uani 0.55 1 d D U P A 1
F24B F 0.2873(10) 0.527(3) 0.6050(10) 0.182(6) Uani 0.45 1 d D U P A 2
F25B F 0.2664(5) 0.6433(10) 0.5091(12) 0.104(3) Uani 0.45 1 d D U P A 2
F26B F 0.3110(8) 0.4837(14) 0.5137(14) 0.149(4) Uani 0.45 1 d D U P A 2
O31 O 0.43115(19) 0.9809(3) 0.6865(2) 0.0335(8) Uani 1 1 d . U . . .
C32 C 0.4391(3) 1.0855(5) 0.6963(3) 0.0322(11) Uani 1 1 d . U . . .
C33 C 0.500000 1.1463(7) 0.750000 0.0402(18) Uani 1 2 d S TU P . .
H33A H 0.500000 1.227326 0.749999 0.060 Uiso 1 2 calc R U P . .
C34 C 0.3724(4) 1.1547(5) 0.6428(4) 0.0462(14) Uani 1 1 d . U . . .
F31 F 0.3294(3) 1.1474(6) 0.6741(4) 0.110(2) Uani 1 1 d D U . . .
F32 F 0.3835(3) 1.2634(4) 0.6365(4) 0.103(2) Uani 1 1 d D U . . .
F33 F 0.3382(2) 1.1162(4) 0.5648(2) 0.0637(11) Uani 1 1 d D U . . .

loop_
_atom_site_aniso_label
_atom_site_aniso_U_11
_atom_site_aniso_U_22
_atom_site_aniso_U_33
_atom_site_aniso_U_23
_atom_site_aniso_U_13
_atom_site_aniso_U_12
PR 0.0241(2) 0.0280(2) 0.0298(2) 0.000 0.01232(16) 0.000
N1 0.038(2) 0.029(2) 0.038(2) -0.0043(19) 0.0224(19) -0.0034(19)
C2 0.047(3) 0.034(3) 0.035(3) -0.001(2) 0.021(2) -0.003(2)
C3 0.059(4) 0.037(3) 0.032(3) -0.001(2) 0.017(3) 0.002(3)
C4 0.079(4) 0.048(4) 0.038(3) 0.008(3) 0.036(3) 0.006(3)
C5 0.068(4) 0.044(3) 0.047(3) 0.006(3) 0.038(3) 0.003(3)
C6 0.054(3) 0.023(2) 0.049(3) -0.001(2) 0.035(3) -0.003(2)
C7 0.044(3) 0.030(3) 0.055(3) -0.005(3) 0.034(3) -0.006(2)
C8 0.053(4) 0.076(5) 0.068(4) -0.020(4) 0.045(3) -0.020(4)
C9 0.044(3) 0.077(5) 0.089(5) -0.026(4) 0.045(4) -0.018(4)
C10 0.033(3) 0.055(4) 0.075(4) -0.008(4) 0.028(3) -0.001(3)
C11 0.030(3) 0.055(4) 0.056(3) 0.004(3) 0.022(3) 0.006(3)
N12 0.036(2) 0.035(2) 0.048(3) 0.006(2) 0.025(2) 0.005(2)
O21 0.0335(19) 0.0310(19) 0.037(2) -0.0049(16) 0.0158(16) -0.0001(16)
C22A 0.044(4) 0.031(4) 0.030(4) -0.004(3) 0.014(3) -0.003(3)
C23A 0.048(4) 0.026(4) 0.058(5) -0.008(4) 0.007(4) -0.007(3)
C24A 0.043(5) 0.032(5) 0.044(6) 0.002(4) 0.017(4) -0.006(3)
C22B 0.036(10) 0.039(9) 0.044(8) -0.006(7) 0.020(7) 0.003(7)
C23B 0.041(10) 0.035(9) 0.048(7) 0.007(7) 0.016(8) 0.007(8)
C24B 0.022(10) 0.034(12) 0.037(10) 0.011(8) 0.007(9) -0.001(8)
O25 0.0247(18) 0.037(2) 0.0316(19) 0.0031(15) 0.0086(15) -0.0034(16)
C26 0.057(4) 0.039(3) 0.067(4) -0.010(3) 0.017(3) 0.009(3)
C27 0.053(4) 0.042(3) 0.066(4) 0.008(3) -0.016(3) -0.003(3)
F21A 0.117(5) 0.084(5) 0.079(4) -0.021(3) 0.040(4) 0.061(4)
F22A 0.143(7) 0.069(4) 0.083(5) 0.002(4) 0.062(5) 0.046(4)
F23A 0.100(6) 0.184(9) 0.137(8) -0.049(7) 0.074(5) -0.033(6)
F21B 0.117(5) 0.084(5) 0.079(4) -0.021(3) 0.040(4) 0.061(4)
F22B 0.143(7) 0.069(4) 0.083(5) 0.002(4) 0.062(5) 0.046(4)
F23B 0.100(6) 0.184(9) 0.137(8) -0.049(7) 0.074(5) -0.033(6)
F24A 0.159(11) 0.257(15) 0.069(5) 0.067(8) 0.006(5) 0.002(10)
F25A 0.028(3) 0.087(4) 0.138(8) 0.023(4) -0.008(4) -0.019(3)
F26A 0.082(6) 0.127(7) 0.261(13) -0.049(8) 0.101(9) -0.038(6)
F24B 0.159(11) 0.257(15) 0.069(5) 0.067(8) 0.006(5) 0.002(10)
F25B 0.028(3) 0.087(4) 0.138(8) 0.023(4) -0.008(4) -0.019(3)
F26B 0.082(6) 0.127(7) 0.261(13) -0.049(8) 0.101(9) -0.038(6)
O31 0.035(2) 0.0312(19) 0.0346(19) 0.0003(15) 0.0169(16) 0.0038(15)
C32 0.043(3) 0.033(3) 0.028(2) 0.004(2) 0.023(2) 0.005(2)
C33 0.053(5) 0.028(4) 0.038(4) 0.000 0.021(4) 0.000
C34 0.058(4) 0.041(3) 0.041(3) 0.005(3) 0.025(3) 0.014(3)
F31 0.100(4) 0.163(5) 0.105(4) 0.063(4) 0.079(4) 0.090(4)
F32 0.089(3) 0.036(2) 0.114(4) 0.015(2) -0.008(3) 0.015(2)
F33 0.053(2) 0.070(3) 0.049(2) 0.0033(19) 0.0086(18) 0.018(2)

loop_
_atom_type_symbol
_atom_type_description
_atom_type_scat_dispersion_real
_atom_type_scat_dispersion_imag
_atom_type_scat_source
C C 0.0033 0.0016 'International Tables Vol C Tables 4.2.6.8 and 6.1.1.4'
H H 0.0000 0.0000 'International Tables Vol C Tables 4.2.6.8 and 6.1.1.4'
N N 0.0061 0.0033 'International Tables Vol C Tables 4.2.6.8 and 6.1.1.4'
O O 0.0106 0.0060 'International Tables Vol C Tables 4.2.6.8 and 6.1.1.4'
F F 0.0171 0.0103 'International Tables Vol C Tables 4.2.6.8 and 6.1.1.4'
Sm Sm -0.1638 3.4418 'International Tables Vol C Tables 4.2.6.8 and 6.1.1.4'

loop_
_geom_angle_atom_site_label_1
_geom_angle_atom_site_label_2
_geom_angle_atom_site_label_3
_geom_angle
_geom_angle_site_symmetry_1
_geom_angle_site_symmetry_3
O25 PR O25 123.82(17) 2_656 .
O25 PR O21 68.59(12) 2_656 2_656
O25 PR O21 67.66(12) . 2_656
O25 PR O21 67.66(12) 2_656 .
O25 PR O21 68.59(12) . .
O21 PR O21 75.40(18) 2_656 .
O25 PR O31 84.20(12) 2_656 2_656
O25 PR O31 151.87(12) . 2_656
O21 PR O31 133.54(12) 2_656 2_656
O21 PR O31 128.56(12) . 2_656
O25 PR O31 151.87(12) 2_656 .
O25 PR O31 84.20(12) . .
O21 PR O31 128.56(12) 2_656 .
O21 PR O31 133.54(12) . .
O31 PR O31 67.97(17) 2_656 .
O25 PR N1 68.64(13) 2_656 .
O25 PR N1 123.40(13) . .
O21 PR N1 69.65(13) 2_656 .
O21 PR N1 131.36(13) . .
O31 PR N1 65.50(12) 2_656 .
O31 PR N1 94.97(13) . .
O25 PR N1 123.40(13) 2_656 2_656
O25 PR N1 68.64(13) . 2_656
O21 PR N1 131.36(13) 2_656 2_656
O21 PR N1 69.65(13) . 2_656
O31 PR N1 94.97(13) 2_656 2_656
O31 PR N1 65.50(12) . 2_656
N1 PR N1 157.19(19) . 2_656
O25 PR N12 70.34(14) 2_656 2_656
O25 PR N12 119.57(13) . 2_656
O21 PR N12 131.75(13) 2_656 2_656
O21 PR N12 66.30(13) . 2_656
O31 PR N12 63.89(13) 2_656 2_656
O31 PR N12 99.40(14) . 2_656
N1 PR N12 116.36(14) . 2_656
N1 PR N12 59.33(14) 2_656 2_656
O25 PR N12 119.57(13) 2_656 .
O25 PR N12 70.34(14) . .
O21 PR N12 66.30(13) 2_656 .
O21 PR N12 131.75(14) . .
O31 PR N12 99.40(14) 2_656 .
O31 PR N12 63.89(13) . .
N1 PR N12 59.33(14) . .
N1 PR N12 116.36(14) 2_656 .
N12 PR N12 160.8(2) 2_656 .
C2 N1 C6 118.2(5) . .
C2 N1 PR 119.1(3) . .
C6 N1 PR 122.0(4) . .
N1 C2 C3 123.3(6) . .
N1 C2 H2A 118.3 . .
C3 C2 H2A 118.3 . .
C4 C3 C2 117.8(6) . .
C4 C3 H3A 121.1 . .
C2 C3 H3A 121.1 . .
C5 C4 C3 119.6(6) . .
C5 C4 H4A 120.2 . .
C3 C4 H4A 120.2 . .
C4 C5 C6 120.0(6) . .
C4 C5 H5A 120.0 . .
C6 C5 H5A 120.0 . .
N1 C6 C5 121.1(6) . .
N1 C6 C7 116.2(5) . .
C5 C6 C7 122.6(5) . .
N12 C7 C8 121.1(6) . .
N12 C7 C6 117.0(5) . .
C8 C7 C6 121.7(6) . .
C9 C8 C7 119.5(7) . .
C9 C8 H8A 120.3 . .
C7 C8 H8A 120.3 . .
C10 C9 C8 119.5(6) . .
C10 C9 H9A 120.3 . .
C8 C9 H9A 120.3 . .
C9 C10 C11 118.0(7) . .
C9 C10 H10A 121.0 . .
C11 C10 H10A 121.0 . .
N12 C11 C10 123.8(6) . .
N12 C11 H11A 118.1 . .
C10 C11 H11A 118.1 . .
C7 N12 C11 118.1(5) . .
C7 N12 PR 122.0(4) . .
C11 N12 PR 119.2(4) . .
C22B O21 PR 139.8(10) . .
C22A O21 PR 139.3(5) . .
O21 C22A C23A 125.7(8) . .
O21 C22A C26 115.1(7) . .
C23A C22A C26 119.0(7) . .
C24A C23A C22A 121.8(9) . .
C24A C23A H23A 119.1 . .
C22A C23A H23A 119.1 . .
O25 C24A C23A 128.5(10) . .
O25 C24A C27 115.5(9) . .
C23A C24A C27 116.0(10) . .
O21 C22B C23B 125.0(17) . .
O21 C22B C26 116.0(15) . .
C23B C22B C26 118.9(15) . .
C22B C23B C24B 117.3(18) . .
C22B C23B H23B 121.4 . .
C24B C23B H23B 121.4 . .
O25 C24B C23B 129(2) 2_656 .
O25 C24B C27 125(2) 2_656 2_656
C24B O25 PR 135.5(13) 2_656 .
C24A O25 PR 134.2(6) . .
F23B C26 F22B 120.3(11) . .
F23B C26 F21B 115.3(12) . .
F22B C26 F21B 116.8(10) . .
F22A C26 F23A 105.0(11) . .
F22A C26 F21A 89.4(7) . .
F23A C26 F21A 99.1(11) . .
F22A C26 C22A 130.9(8) . .
F23A C26 C22A 112.1(10) . .
F21A C26 C22A 114.3(6) . .
F24A C27 F25A 111.3(12) . .
F25B C27 F24B 109.9(12) . .
F24A C27 F26A 103.5(12) . .
F25A C27 F26A 101.2(10) . .
F25B C27 F26B 109.3(12) . .
F24B C27 F26B 98.3(13) . .
F24A C27 C24A 104.5(11) . .
F25A C27 C24A 118.9(7) . .
F26A C27 C24A 116.6(9) . .
F24A C27 C24B 121.9(15) . 2_656
F25A C27 C24B 119.0(12) . 2_656
F26A C27 C24B 93.7(12) . 2_656
C24A C27 C24B 24.8(8) . 2_656
C32 O31 PR 138.0(3) . .
O31 C32 C33 128.4(5) . .
O31 C32 C34 114.2(5) . .
C33 C32 C34 117.4(5) . .
C32 C33 C32 119.0(7) 2_656 .
C32 C33 H33A 120.5 2_656 .
C32 C33 H33A 120.5 . .
F31 C34 F32 107.5(6) . .
F31 C34 F33 106.5(6) . .
F32 C34 F33 105.9(5) . .
F31 C34 C32 110.6(5) . .
F32 C34 C32 114.3(6) . .
F33 C34 C32 111.6(5) . .

loop_
_geom_bond_atom_site_label_1
_geom_bond_atom_site_label_2
_geom_bond_distance
_geom_bond_site_symmetry_2
PR O25 2.449(4) 2_656
PR O25 2.449(4) .
PR O21 2.451(4) 2_656
PR O21 2.451(4) .
PR O31 2.471(4) 2_656
PR O31 2.471(4) .
PR N1 2.713(4) .
PR N1 2.713(4) 2_656
PR N12 2.722(5) 2_656
PR N12 2.722(5) .
N1 C2 1.339(7) .
N1 C6 1.353(7) .
C2 C3 1.393(8) .
C2 H2A 0.9500 .
C3 C4 1.375(9) .
C3 H3A 0.9500 .
C4 C5 1.372(10) .
C4 H4A 0.9500 .
C5 C6 1.385(8) .
C5 H5A 0.9500 .
C6 C7 1.487(9) .
C7 N12 1.331(7) .
C7 C8 1.396(8) .
C8 C9 1.383(11) .
C8 H8A 0.9500 .
C9 C10 1.355(11) .
C9 H9A 0.9500 .
C10 C11 1.380(9) .
C10 H10A 0.9500 .
C11 N12 1.344(8) .
C11 H11A 0.9500 .
O21 C22B 1.14(2) .
O21 C22A 1.219(8) .
C22A C23A 1.391(12) .
C22A C26 1.536(11) .
C23A C24A 1.363(16) .
C23A H23A 0.9500 .
C24A O25 1.290(13) .
C24A C27 1.474(14) .
C22B C23B 1.45(3) .
C22B C26 1.60(2) .
C23B C24B 1.48(3) .
C23B H23B 0.9500 .
C24B O25 1.11(3) 2_656
C24B C27 1.52(2) 2_656
C26 F23B 1.234(10) .
C26 F22B 1.257(11) .
C26 F21B 1.274(10) .
C26 F22A 1.303(10) .
C26 F23A 1.316(12) .
C26 F21A 1.351(9) .
C27 F25B 1.218(10) .
C27 F24A 1.256(11) .
C27 F25A 1.300(10) .
C27 F24B 1.316(13) .
C27 F26A 1.348(11) .
C27 F26B 1.344(12) .
O31 C32 1.239(6) .
C32 C33 1.404(7) .
C32 C34 1.533(8) .
C33 H33A 0.9500 .
C34 F31 1.308(8) .
C34 F32 1.312(8) .
C34 F33 1.315(7) .

loop_
_geom_torsion_atom_site_label_1
_geom_torsion_atom_site_label_2
_geom_torsion_atom_site_label_3
_geom_torsion_atom_site_label_4
_geom_torsion
_geom_torsion_site_symmetry_4
C6 N1 C2 C3 0.7(8) .
PR N1 C2 C3 -169.9(4) .
N1 C2 C3 C4 0.9(9) .
C2 C3 C4 C5 -1.2(9) .
C3 C4 C5 C6 0.0(10) .
C2 N1 C6 C5 -2.0(8) .
PR N1 C6 C5 168.4(4) .
C2 N1 C6 C7 175.6(5) .
PR N1 C6 C7 -14.1(6) .
C4 C5 C6 N1 1.7(9) .
C4 C5 C6 C7 -175.7(6) .
N1 C6 C7 N12 -1.2(7) .
C5 C6 C7 N12 176.3(6) .
N1 C6 C7 C8 -177.2(6) .
C5 C6 C7 C8 0.3(9) .
N12 C7 C8 C9 -0.8(11) .
C6 C7 C8 C9 175.0(6) .
C7 C8 C9 C10 -0.4(12) .
C8 C9 C10 C11 0.9(12) .
C9 C10 C11 N12 -0.3(11) .
C8 C7 N12 C11 1.4(9) .
C6 C7 N12 C11 -174.6(5) .
C8 C7 N12 PR -168.1(5) .
C6 C7 N12 PR 15.9(7) .
C10 C11 N12 C7 -0.9(10) .
C10 C11 N12 PR 168.9(5) .
PR O21 C22A C23A 4.3(13) .
PR O21 C22A C26 -172.2(4) .
O21 C22A C23A C24A 5.6(15) .
C26 C22A C23A C24A -178.1(9) .
C22A C23A C24A O25 -0.4(17) .
C22A C23A C24A C27 176.5(8) .
PR O21 C22B C23B -11(3) .
PR O21 C22B C26 170.6(5) .
O21 C22B C23B C24B -7(3) .
C26 C22B C23B C24B 170.7(16) .
C22B C23B C24B O25 2(3) 2_656
C22B C23B C24B C27 -165.3(16) 2_656
C23A C24A O25 PR -14.0(15) .
C27 C24A O25 PR 169.0(5) .
O21 C22A C26 F22A 90.5(12) .
C23A C22A C26 F22A -86.2(12) .
O21 C22A C26 F23A -45.6(12) .
C23A C22A C26 F23A 137.7(11) .
O21 C22A C26 F21A -157.4(8) .
C23A C22A C26 F21A 25.9(12) .
O25 C24A C27 F24A 88.3(14) .
C23A C24A C27 F24A -89.1(14) .
O25 C24A C27 F25A -147.0(11) .
C23A C24A C27 F25A 35.7(15) .
O25 C24A C27 F26A -25.3(15) .
C23A C24A C27 F26A 157.3(13) .
PR O31 C32 C33 6.0(8) .
PR O31 C32 C34 -173.1(3) .
O31 C32 C33 C32 -2.9(4) 2_656
C34 C32 C33 C32 176.2(5) 2_656
O31 C32 C34 F31 74.5(7) .
C33 C32 C34 F31 -104.6(6) .
O31 C32 C34 F32 -164.0(5) .
C33 C32 C34 F32 16.8(7) .
O31 C32 C34 F33 -43.9(7) .
C33 C32 C34 F33 137.0(5) .
